data_9004982
loop_
_publ_author_name
'Pinto, D.'
'Balic-Zunic T'
'Bonaccorsi, E.'
'Borodaev, Y. S.'
'Garavelli, A.'
'Garbarino, C.'
'Makovicky, E.'
'Mozgova, N. N.'
'Vurro, F.'

_publ_section_title
;Rare sulfosalts from Vulcano, Aeolian Islands, Italy. VII. Cl-bearing
 galenobismutite Locality: Vulcano, Aeolian Islands, Italy Sample: FF-1991b
;
_journal_name_full 'The Canadian Mineralogist'
_journal_page_first 443
_journal_page_last 457
_journal_paper_doi 10.2113/gscanmin.44.2.443
_journal_volume 44
_journal_year 2006
_chemical_compound_source 'Vulcano, Aeolian Islands, Italy'
_chemical_formula_sum 'Bi0.91 Cl0.1 Pb0.575 S1.792 Se0.131'
_chemical_name_mineral Galenobismutite
_space_group_IT_number 62
_symmetry_space_group_name_Hall '-P 2c 2n'
_symmetry_space_group_name_H-M 'P n a m'
_cell_angle_alpha 90
_cell_angle_beta 90
_cell_angle_gamma 90
_cell_length_a 11.846
_cell_length_b 14.667
_cell_length_c 4.085
_cell_formula_units_Z 8
_cell_volume 709.749
_database_code_amcsd 0006085
_exptl_crystal_density_diffrn 7.124
_cod_original_formula_sum 'Pb.575 Bi.91 S1.792 Se.131 Cl.1'
_cod_database_code 9004982

loop_
_space_group_symop_operation_xyz
x,y,z
x,y,1/2-z
-x,-y,1/2+z
1/2-x,1/2+y,1/2+z
1/2+x,1/2-y,1/2-z
1/2+x,1/2-y,z
1/2-x,1/2+y,-z
-x,-y,-z

loop_
_atom_site_aniso_label
_atom_site_aniso_U_11
_atom_site_aniso_U_22
_atom_site_aniso_U_33
_atom_site_aniso_U_12
_atom_site_aniso_U_13
_atom_site_aniso_U_23
PbM3 0.04460 0.03740 0.03300 0.01020 0.00000 0.00000
BiM1 0.02840 0.02630 0.02710 0.00220 0.00000 0.00000
BiM2 0.04100 0.04000 0.02520 -0.00230 0.00000 0.00000
PbM2 0.04100 0.04000 0.02520 -0.00230 0.00000 0.00000
S1 0.03100 0.02700 0.02500 0.00100 0.00000 0.00000
Se1 0.03100 0.02700 0.02500 0.00100 0.00000 0.00000
Cl1 0.03100 0.02700 0.02500 0.00100 0.00000 0.00000
S2 0.02000 0.02100 0.01800 -0.00070 0.00000 0.00000
Se2 0.02000 0.02100 0.01800 -0.00070 0.00000 0.00000
Cl2 0.02000 0.02100 0.01800 -0.00070 0.00000 0.00000
S3 0.02400 0.02200 0.02900 0.00100 0.00000 0.00000
Se3 0.02400 0.02200 0.02900 0.00100 0.00000 0.00000
Cl3 0.02400 0.02200 0.02900 0.00100 0.00000 0.00000
S4 0.02700 0.02100 0.02200 -0.00200 0.00000 0.00000
Se4 0.02700 0.02100 0.02200 -0.00200 0.00000 0.00000
Cl4 0.02700 0.02100 0.02200 -0.00200 0.00000 0.00000

loop_
_atom_site_label
_atom_site_fract_x
_atom_site_fract_y
_atom_site_fract_z
_atom_site_occupancy
_atom_site_U_iso_or_equiv
PbM3 0.24865 0.65379 0.25000 1.00000 0.03830
BiM1 0.06725 0.38979 0.25000 1.00000 0.02730
BiM2 0.10207 0.90320 0.25000 0.82000 0.03540
PbM2 0.10207 0.90320 0.25000 0.15000 0.03540
S1 0.33750 0.01500 0.25000 0.90000 0.02800
Se1 0.33750 0.01500 0.25000 0.09500 0.02800
Cl1 0.33750 0.01500 0.25000 0.05000 0.02800
S2 0.25920 0.29660 0.25000 0.90700 0.02000
Se2 0.25920 0.29660 0.25000 0.04300 0.02000
Cl2 0.25920 0.29660 0.25000 0.05000 0.02000
S3 0.05690 0.09290 0.25000 0.89100 0.02500
Se3 0.05690 0.09290 0.25000 0.05900 0.02500
Cl3 0.05690 0.09290 0.25000 0.05000 0.02500
S4 0.01810 0.71200 0.25000 0.88600 0.02300
Se4 0.01810 0.71200 0.25000 0.06400 0.02300
Cl4 0.01810 0.71200 0.25000 0.05000 0.02300

loop_
_cod_related_entry_id
_cod_related_entry_database
_cod_related_entry_code
1 AMCSD 0006085
